data_2011640
loop_
_publ_author_name
'Gloe, Karsten'
'Uzoukwu, Bieluonwu A.'
'Rademacher, Otto'
'4-Acetyl-2,4-dihydro-5-methyl-2-phenyl-3H-pyrazole-3-one hydrate'

_publ_section_title
;
 4-Acetyl-5-methyl-2-phenyl-1,2-dihydro-3<i>H</i>-pyrazol-3-one hydrate
;
_journal_issue 12
_journal_name_full 'Acta Crystallographica Section C'
_journal_page_first e580
_journal_page_last e581
_journal_paper_doi 10.1107/S0108270100015031
_journal_volume 56
_journal_year 2000
_chemical_formula_iupac 'C12 H12 N2 O2, H2 O'
_chemical_formula_moiety 'C12 H12 N2 O2, H2 O'
_chemical_formula_sum 'C12 H14 N2 O3'
_chemical_formula_weight 234.25
_chemical_melting_point 331
_chemical_name_systematic '4-Acetyl-2,4-dihydro-5-methyl-2-phenyl-3H-pyrazole-3-one hydrate'
_space_group_IT_number 19
_symmetry_cell_setting orthorhombic
_symmetry_space_group_name_Hall 'P 2ac 2ab'
_symmetry_space_group_name_H-M 'P 21 21 21'
_audit_creation_method 'manuel editing of a SHELXL97.cif file'
_cell_angle_alpha 90.00
_cell_angle_beta 90.00
_cell_angle_gamma 90.00
_cell_formula_units_Z 4
_cell_length_a 7.419(4)
_cell_length_b 7.522(4)
_cell_length_c 21.814(8)
_cell_measurement_reflns_used 25
_cell_measurement_temperature 293(2)
_cell_measurement_theta_max 28.22
_cell_measurement_theta_min 19.77
_cell_volume 1217.3(10)
_computing_cell_refinement 'CAD-4 EXPRESS'
_computing_data_collection 'CAD-4 EXPRESS (Nonius, 1992)'
_computing_data_reduction 'XCAD4/PC (Harms, 1996)'
_computing_publication_material SHELXL97
_computing_structure_refinement 'SHELXL97 (Sheldrick, 1997b)'
_computing_structure_solution 'SHELXS97 (Sheldrick, 1997a)'
_diffrn_ambient_temperature 293(2)
_diffrn_measurement_device_type 'Nonius CAD-4'
_diffrn_measurement_method \w/2\q
_diffrn_radiation_monochromator 'graphite '
_diffrn_radiation_source 'fine-focus sealed tube'
_diffrn_radiation_type MoK\a
_diffrn_radiation_wavelength .71073
_diffrn_reflns_av_R_equivalents .0434
_diffrn_reflns_av_sigmaI/netI .0258
_diffrn_reflns_limit_h_max 8
_diffrn_reflns_limit_h_min -8
_diffrn_reflns_limit_k_max 0
_diffrn_reflns_limit_k_min -8
_diffrn_reflns_limit_l_max 0
_diffrn_reflns_limit_l_min -25
_diffrn_reflns_number 2346
_diffrn_reflns_theta_max 24.99
_diffrn_reflns_theta_min 3.29
_diffrn_standards_decay_% 4
_diffrn_standards_interval_count 400
_diffrn_standards_interval_time 120
_diffrn_standards_number 3
_exptl_absorpt_coefficient_mu .093
_exptl_absorpt_correction_type none
_exptl_crystal_colour colourless
_exptl_crystal_density_diffrn 1.278
_exptl_crystal_density_method 'not measured'
_exptl_crystal_description prism
_exptl_crystal_F_000 496
_exptl_crystal_size_max 1.0
_exptl_crystal_size_mid .58
_exptl_crystal_size_min .58
_refine_diff_density_max .161
_refine_diff_density_min -.125
_refine_ls_abs_structure_details 'not determined'
_refine_ls_extinction_coef .016(3)
_refine_ls_extinction_method SHELXL97
_refine_ls_goodness_of_fit_ref 1.059
_refine_ls_hydrogen_treatment mixed
_refine_ls_matrix_type full
_refine_ls_number_parameters 167
_refine_ls_number_reflns 1264
_refine_ls_number_restraints 0
_refine_ls_restrained_S_all 1.059
_refine_ls_R_factor_all .042
_refine_ls_R_factor_gt .037
_refine_ls_shift/su_max .001
_refine_ls_shift/su_mean .000
_refine_ls_structure_factor_coef Fsqd
_refine_ls_weighting_details 'calc w = 1/[\s^2^(Fo^2^)+(0.06P)^2^+0.0872P] where P = (Fo^2^+2Fc^2^)/3'
_refine_ls_weighting_scheme calc
_refine_ls_wR_factor_ref .103
_reflns_number_gt 1907
_reflns_number_total 2130
_reflns_threshold_expression I>2\s(I)
_cod_data_source_file qa0436.cif
_cod_data_source_block I
_cod_original_cell_volume 1217.2(10)
_cod_database_code 2011640

loop_
_symmetry_equiv_pos_as_xyz
'x, y, z'
'-x+1/2, -y, z+1/2'
'-x, y+1/2, -z+1/2'
'x+1/2, -y+1/2, -z'

loop_
_atom_site_label
_atom_site_fract_x
_atom_site_fract_y
_atom_site_fract_z
_atom_site_U_iso_or_equiv
_atom_site_adp_type
_atom_site_calc_flag
_atom_site_refinement_flags
_atom_site_occupancy
_atom_site_disorder_assembly
_atom_site_disorder_group
_atom_site_type_symbol
C1 .3006(5) .6554(4) .80572(10) .0642(8) Uani d . 1 . . C
H1A .3405 .5381 .8165 .096 Uiso calc R 1 . . H
H1B .3926 .7139 .7822 .096 Uiso calc R 1 . . H
H1C .1924 .6474 .7818 .096 Uiso calc R 1 . . H
C2 .2640(4) .7595(3) .86275(9) .0442(6) Uani d . 1 . . C
C3 .2065(3) .9329(3) .87092(10) .0450(6) Uani d . 1 . . C
C4 .2025(3) .9646(3) .93560(10) .0405(5) Uani d . 1 . . C
C5 .2472(3) .7556(3) 1.02564(9) .0403(5) Uani d . 1 . . C
C6 .1852(3) .5886(3) 1.04159(11) .0473(6) Uani d . 1 . . C
H6 .1477 .5087 1.0116 .057 Uiso calc R 1 . . H
C7 .1801(4) .5423(4) 1.10320(11) .0580(7) Uani d . 1 . . C
H7 .1403 .4299 1.1146 .070 Uiso calc R 1 . . H
C8 .2335(4) .6613(4) 1.14730(12) .0653(8) Uani d . 1 . . C
H8 .2286 .6293 1.1884 .078 Uiso calc R 1 . . H
C9 .2936(4) .8261(4) 1.13119(11) .0607(8) Uani d . 1 . . C
H9 .3289 .9059 1.1615 .073 Uiso calc R 1 . . H
C10 .3027(3) .8759(3) 1.06971(11) .0492(6) Uani d . 1 . . C
H10 .3452 .9877 1.0586 .059 Uiso calc R 1 . . H
C11 .1504(4) 1.0539(3) .82234(12) .0619(8) Uani d . 1 . . C
C12 .0708(6) 1.2292(4) .83890(14) .0762(10) Uani d . 1 . . C
H12A .0403 1.2929 .8022 .114 Uiso calc R 1 . . H
H12B .1568 1.2967 .8622 .114 Uiso calc R 1 . . H
H12C -.0359 1.2110 .8630 .114 Uiso calc R 1 . . H
O1 .1666(2) 1.1021(2) .96597(7) .0500(5) Uani d . 1 . . O
O2 .1599(5) 1.0093(3) .76881(9) .1074(11) Uani d . 1 . . O
O3 .4281(3) .3596(2) .93939(8) .0551(5) Uani d . 1 . . O
N1 .2858(3) .6831(2) .91714(8) .0431(5) Uani d . 1 . . N
N2 .2520(3) .8067(2) .96254(7) .0402(4) Uani d . 1 . . N
H1 .337(4) .566(4) .9243(13) .061(8) Uiso d . 1 . . H
H2 .367(5) .270(5) .9496(15) .085(11) Uiso d . 1 . . H
H3 .490(7) .369(6) .9703(19) .125(17) Uiso d . 1 . . H

loop_
_atom_site_aniso_label
_atom_site_aniso_U_11
_atom_site_aniso_U_22
_atom_site_aniso_U_33
_atom_site_aniso_U_12
_atom_site_aniso_U_13
_atom_site_aniso_U_23
C1 .084(2) .0710(16) .0375(12) -.0125(16) .0015(14) -.0071(11)
C2 .0458(12) .0538(12) .0330(11) -.0090(11) -.0040(11) .0038(10)
C3 .0448(13) .0526(12) .0375(11) -.0109(10) -.0043(11) .0077(9)
C4 .0368(12) .0463(11) .0384(11) -.0055(9) -.0020(11) .0046(9)
C5 .0319(10) .0558(12) .0330(10) .0039(10) -.0024(10) .0044(9)
C6 .0410(12) .0571(12) .0438(12) .0026(11) -.0011(11) .0087(11)
C7 .0520(14) .0714(16) .0506(14) .0075(13) .0062(14) .0226(12)
C8 .0590(16) .102(2) .0354(12) .0169(17) .0014(13) .0190(14)
C9 .0562(17) .090(2) .0358(12) .0091(15) -.0074(13) -.0063(12)
C10 .0456(13) .0632(13) .0387(12) .0011(11) -.0026(11) -.0016(11)
C11 .0751(19) .0642(16) .0463(13) -.0182(14) -.0160(15) .0163(11)
C12 .097(2) .0596(15) .0717(17) -.0058(18) -.033(2) .0198(14)
O1 .0555(10) .0478(8) .0469(9) .0003(8) .0034(8) .0026(7)
O2 .180(3) .1033(16) .0388(9) .009(2) -.0126(16) .0184(10)
O3 .0647(11) .0487(10) .0520(10) -.0030(9) -.0091(10) .0012(8)
N1 .0476(11) .0460(10) .0356(9) .0000(9) -.0015(9) .0004(8)
N2 .0449(10) .0461(9) .0298(8) -.0011(9) .0001(8) .0010(7)

loop_
_atom_type_symbol
_atom_type_description
_atom_type_scat_dispersion_real
_atom_type_scat_dispersion_imag
_atom_type_scat_source
C C .0033 .0016 'International Tables Vol C Tables 4.2.6.8 and 6.1.1.4'
O O .0106 .0060 'International Tables Vol C Tables 4.2.6.8 and 6.1.1.4'
N N .0061 .0033 'International Tables Vol C Tables 4.2.6.8 and 6.1.1.4'
H H .0000 .0000 'International Tables Vol C Tables 4.2.6.8 and 6.1.1.4'

loop_
_geom_angle_atom_site_label_1
_geom_angle_atom_site_label_2
_geom_angle_atom_site_label_3
_geom_angle
_geom_angle_publ_flag
C2 C1 H1A 109.5 no
C2 C1 H1B 109.5 no
H1A C1 H1B 109.5 no
C2 C1 H1C 109.5 no
H1A C1 H1C 109.5 no
H1B C1 H1C 109.5 no
N1 C2 C3 109.3(2) yes
N1 C2 C1 119.7(2) yes
C3 C2 C1 131.1(2) yes
C2 C3 C4 106.9(2) no
C2 C3 C11 125.7(2) no
C4 C3 C11 127.3(2) no
O1 C4 N2 122.8(2) yes
O1 C4 C3 131.4(2) yes
N2 C4 C3 105.75(19) yes
C6 C5 C10 121.2(2) no
C6 C5 N2 119.66(19) no
C10 C5 N2 119.1(2) no
C5 C6 C7 118.7(2) no
C5 C6 H6 120.6 no
C7 C6 H6 120.6 no
C8 C7 C6 120.5(3) no
C8 C7 H7 119.8 no
C6 C7 H7 119.8 no
C9 C8 C7 120.4(2) no
C9 C8 H8 119.8 no
C7 C8 H8 119.8 no
C8 C9 C10 120.5(3) no
C8 C9 H9 119.7 no
C10 C9 H9 119.7 no
C5 C10 C9 118.6(3) no
C5 C10 H10 120.7 no
C9 C10 H10 120.7 no
O2 C11 C3 120.6(3) yes
O2 C11 C12 120.0(3) yes
C3 C11 C12 119.3(2) yes
C11 C12 H12A 109.5 no
C11 C12 H12B 109.5 no
H12A C12 H12B 109.5 no
C11 C12 H12C 109.5 no
H12A C12 H12C 109.5 no
H12B C12 H12C 109.5 no
H2 O3 H3 99(3) no
C2 N1 N2 109.10(18) no
C2 N1 H1 125.7(17) no
N2 N1 H1 124.5(17) no
C4 N2 N1 108.86(17) yes
C4 N2 C5 129.56(18) yes
N1 N2 C5 120.94(17) yes

loop_
_geom_bond_atom_site_label_1
_geom_bond_atom_site_label_2
_geom_bond_site_symmetry_2
_geom_bond_distance
_geom_bond_publ_flag
C1 C2 . 1.495(3) yes
C1 H1A . .9600 no
C1 H1B . .9600 no
C1 H1C . .9600 no
C2 N1 . 1.328(3) yes
C2 C3 . 1.384(3) yes
C3 C4 . 1.431(3) yes
C3 C11 . 1.458(3) yes
C4 O1 . 1.256(3) yes
C4 N2 . 1.376(3) yes
C5 C6 . 1.382(3) no
C5 C10 . 1.383(3) no
C5 N2 . 1.430(3) yes
C6 C7 . 1.389(3) no
C6 H6 . .9300 no
C7 C8 . 1.372(4) no
C7 H7 . .9300 no
C8 C9 . 1.363(4) no
C8 H8 . .9300 no
C9 C10 . 1.394(3) no
C9 H9 . .9300 no
C10 H10 . .9300 no
C11 O2 . 1.217(3) yes
C11 C12 . 1.489(4) yes
C12 H12A . .9600 no
C12 H12B . .9600 no
C12 H12C . .9600 no
O3 H2 . .84(4) no
O3 H3 . .82(5) no
N1 N2 . 1.381(3) yes
N1 H1 . .97(3) no

loop_
_geom_torsion_atom_site_label_1
_geom_torsion_atom_site_label_2
_geom_torsion_atom_site_label_3
_geom_torsion_atom_site_label_4
_geom_torsion
_geom_torsion_publ_flag
N1 C2 C3 C4 3.0(3) no
C1 C2 C3 C4 -177.3(3) no
N1 C2 C3 C11 -173.4(3) no
C1 C2 C3 C11 6.3(4) no
C2 C3 C4 O1 176.9(2) no
C11 C3 C4 O1 -6.7(5) no
C2 C3 C4 N2 -1.9(3) no
C11 C3 C4 N2 174.4(2) no
C10 C5 C6 C7 -.3(4) no
N2 C5 C6 C7 -179.4(2) no
C5 C6 C7 C8 .8(4) no
C6 C7 C8 C9 -.5(4) no
C7 C8 C9 C10 -.3(4) no
C6 C5 C10 C9 -.5(4) no
N2 C5 C10 C9 178.6(2) no
C8 C9 C10 C5 .9(4) no
C2 C3 C11 O2 -3.8(5) no
C4 C3 C11 O2 -179.5(3) no
C2 C3 C11 C12 172.6(3) no
C4 C3 C11 C12 -3.1(4) no
C3 C2 N1 N2 -3.0(3) no
C1 C2 N1 N2 177.3(2) no
O1 C4 N2 N1 -178.8(2) no
C3 C4 N2 N1 .2(3) no
O1 C4 N2 C5 10.5(4) no
C3 C4 N2 C5 -170.5(2) no
C2 N1 N2 C4 1.7(3) no
C2 N1 N2 C5 173.4(2) no
C6 C5 N2 C4 136.8(2) no
C10 C5 N2 C4 -42.3(4) no
C6 C5 N2 N1 -32.9(3) no
C10 C5 N2 N1 147.9(2) no

loop_
_cod_related_entry_id
_cod_related_entry_database
_cod_related_entry_code
1 ChemSpider 21105822
